data_2002151
loop_
_publ_author_name
'Rettich, R'
'Mueller-Buschbaum, H'

_publ_section_title
;
Zur Kristallchemie der Silber-Mangan-Oxovanadate Ag2 Ba Mn V2 O8 und
(Ag Ca2) Mn2 (V O4)3
;
_journal_name_full
;
Zeitschrift fuer Naturforschung, Teil B. Anorganische Chemie,
Organische Chemie (42,1987-)
;
_journal_page_first 291
_journal_page_last 295
_journal_volume 53
_journal_year 1998
_chemical_formula_structural 'Ag2 Ba Mn (V O4)2'
_chemical_formula_sum 'Ag2 Ba Mn O8 V2'
_chemical_name_systematic 'Disilver barium maganese bis(vandate)'
_space_group_IT_number 147
_symmetry_cell_setting trigonal
_symmetry_Int_Tables_number 147
_symmetry_space_group_name_Hall '-P 3'
_symmetry_space_group_name_H-M 'P -3'
_cell_angle_alpha 90
_cell_angle_beta 90
_cell_angle_gamma 120
_cell_formula_units_Z 1
_cell_length_a 5.5693(4)
_cell_length_b 5.5693(4)
_cell_length_c 7.2706(6)
_cell_volume 195.3
_refine_ls_R_factor_all 0.0307
_cod_database_code 2002151

loop_
_symmetry_equiv_pos_as_xyz
x,y,z
-y,x-y,z
y-x,-x,z
-x,-y,-z
y,y-x,-z
x-y,x,-z

loop_
_atom_site_aniso_label
_atom_site_aniso_U_11
_atom_site_aniso_U_12
_atom_site_aniso_U_13
_atom_site_aniso_U_22
_atom_site_aniso_U_23
_atom_site_aniso_U_33
Ag1 0.0176(3) 0.00879(14) 0. 0.0176(3) 0. 0.0217(4)
Ba1 0.0228(3) 0.0114(2) 0. 0.0228(3) 0. 0.0090(3)
Mn1 0.0101(5) 0.0051(2) 0. 0.0101(5) 0. 0.0101(6)
V1 0.0087(4) 0.0043(2) 0. 0.0087(4) 0. 0.0089(5)
O1 0.015(2) 0.0061(13) 0.0044(12) 0.0131(15) 0.0002(12) 0.0226(14)
O2 0.036(2) 0.0180(12) 0. 0.036(2) 0. 0.011(2)

loop_
_atom_site_label
_atom_site_type_symbol
_atom_site_symmetry_multiplicity
_atom_site_Wyckoff_symbol
_atom_site_fract_x
_atom_site_fract_y
_atom_site_fract_z
_atom_site_occupancy
_atom_site_attached_hydrogens
_atom_site_calc_flag
Ag1 Ag1+ 2 d 0.3333 0.6667 0.32376(8) 1. 0 d
Ba1 Ba2+ 1 a 0. 0. 0. 1. 0 d
Mn1 Mn2+ 1 b 0. 0. 0.5 1. 0 d
V1 V5+ 2 d 0.3333 0.6667 0.7567(2) 1. 0 d
O1 O2- 6 g 0.6621(7) 0.9077(7) 0.6835(4) 1. 0 d
O2 O2- 2 d 0.3333 0.6667 0.9853(8) 1. 0 d

loop_
_atom_type_symbol
_atom_type_oxidation_number
Ag1+ 1.000
Ba2+ 2.000
Mn2+ 2.000
V5+ 5.000
O2- -2.000
